data_2211730
loop_
_publ_author_name
'Wilkinson, Hazel S.'
'Harrison, William T. A.'

_publ_section_title
;
 Piperazinium bis(dihydrogenarsenate)
;
_journal_coeditor_code BI2109
_journal_issue 1
_journal_name_full 'Acta Crystallographica Section E'
_journal_page_first m26
_journal_page_last m28
_journal_paper_doi 10.1107/S160053680605118X
_journal_volume 63
_journal_year 2007
_chemical_formula_iupac 'C4 H12 N2 2+, 2H2 As O4 -'
_chemical_formula_moiety 'C4 H12 N2 2+, 2(H2 As O4 -)'
_chemical_formula_sum 'C4 H16 As2 N2 O8'
_chemical_formula_weight 370.02
_chemical_name_systematic
;
Piperazinium bis(dihydrogenarsenate)
;
_space_group_IT_number 14
_symmetry_cell_setting monoclinic
_symmetry_space_group_name_Hall '-P 2ybc'
_symmetry_space_group_name_H-M 'P 1 21/c 1'
_atom_sites_solution_hydrogens difmap
_atom_sites_solution_primary direct
_atom_sites_solution_secondary difmap
_audit_creation_method SHELXL-97
_cell_angle_alpha 90.00
_cell_angle_beta 95.1260(10)
_cell_angle_gamma 90.00
_cell_formula_units_Z 2
_cell_length_a 5.8208(3)
_cell_length_b 8.9966(4)
_cell_length_c 11.0369(5)
_cell_measurement_reflns_used 4016
_cell_measurement_temperature 293(2)
_cell_measurement_theta_max 32.51
_cell_measurement_theta_min 2.28
_cell_volume 575.66(5)
_computing_cell_refinement 'SAINT (Bruker, 1999)'
_computing_data_collection 'SMART (Bruker, 1999)'
_computing_data_reduction SAINT
_computing_molecular_graphics 'ORTEP-3 (Farrugia, 1997) and ATOMS (Shape Software, 2004)'
_computing_publication_material SHELXL97
_computing_structure_refinement 'SHELXL97 (Sheldrick, 1997)'
_computing_structure_solution 'SHELXS97 (Sheldrick, 1997)'
_diffrn_ambient_temperature 293(2)
_diffrn_measured_fraction_theta_full 0.998
_diffrn_measured_fraction_theta_max 0.998
_diffrn_measurement_device_type 'Bruker SMART1000 CCD'
_diffrn_measurement_method \w
_diffrn_radiation_monochromator graphite
_diffrn_radiation_source 'fine-focus sealed tube'
_diffrn_radiation_type MoK\a
_diffrn_radiation_wavelength 0.71073
_diffrn_reflns_av_R_equivalents 0.0192
_diffrn_reflns_av_sigmaI/netI 0.0172
_diffrn_reflns_limit_h_max 8
_diffrn_reflns_limit_h_min -8
_diffrn_reflns_limit_k_max 13
_diffrn_reflns_limit_k_min -8
_diffrn_reflns_limit_l_max 16
_diffrn_reflns_limit_l_min -16
_diffrn_reflns_number 5723
_diffrn_reflns_theta_full 32.51
_diffrn_reflns_theta_max 32.51
_diffrn_reflns_theta_min 2.93
_diffrn_standards_number 0
_exptl_absorpt_coefficient_mu 5.835
_exptl_absorpt_correction_T_max 0.277
_exptl_absorpt_correction_T_min 0.141
_exptl_absorpt_correction_type multi-scan
_exptl_absorpt_process_details '(SADABS; Bruker, 1999)'
_exptl_crystal_colour colourless
_exptl_crystal_density_diffrn 2.135
_exptl_crystal_density_method 'not measured'
_exptl_crystal_description block
_exptl_crystal_F_000 368
_exptl_crystal_size_max 0.44
_exptl_crystal_size_mid 0.41
_exptl_crystal_size_min 0.22
_refine_diff_density_max 0.544
_refine_diff_density_min -0.496
_refine_ls_extinction_coef 0.061(2)
_refine_ls_extinction_expression Fc^*^=kFc[1+0.001xFc^2^\l^3^/sin(2\q)]^-1/4^
_refine_ls_extinction_method SHELXL97
_refine_ls_goodness_of_fit_ref 1.051
_refine_ls_hydrogen_treatment constr
_refine_ls_matrix_type full
_refine_ls_number_parameters 74
_refine_ls_number_reflns 2081
_refine_ls_number_restraints 0
_refine_ls_restrained_S_all 1.051
_refine_ls_R_factor_all 0.0220
_refine_ls_R_factor_gt 0.0184
_refine_ls_shift/su_max 0.001
_refine_ls_shift/su_mean 0.000
_refine_ls_structure_factor_coef Fsqd
_refine_ls_weighting_details 'calc w=1/[\s^2^(Fo^2^)+(0.0302P)^2^+0.0622P] where P=(Fo^2^+2Fc^2^)/3'
_refine_ls_weighting_scheme calc
_refine_ls_wR_factor_gt 0.0494
_refine_ls_wR_factor_ref 0.0504
_reflns_number_gt 1843
_reflns_number_total 2081
_reflns_threshold_expression I>2\s(I)
_cod_data_source_file bi2109.cif
_cod_data_source_block I
_cod_original_sg_symbol_H-M 'P 21/c'
_cod_database_code 2211730
_cod_database_fobs_code 2211730

loop_
_symmetry_equiv_pos_as_xyz
'x, y, z'
'x, -y+1/2, z+1/2'
'-x, -y, -z'
'-x, y-1/2, -z-1/2'

loop_
_atom_site_type_symbol
_atom_site_label
_atom_site_fract_x
_atom_site_fract_y
_atom_site_fract_z
_atom_site_U_iso_or_equiv
_atom_site_adp_type
_atom_site_calc_flag
_atom_site_refinement_flags
_atom_site_occupancy
As As1 0.40499(2) 0.436013(14) 0.326653(11) 0.01998(6) Uani d . 1
O O1 0.32761(19) 0.59593(12) 0.25923(11) 0.0300(2) Uani d . 1
O O2 0.2595(2) 0.39073(14) 0.44371(10) 0.0345(2) Uani d . 1
O O3 0.69769(19) 0.43297(12) 0.36654(11) 0.0328(2) Uani d . 1
H H1 0.7428 0.4875 0.4244 0.039 Uiso d R 1
O O4 0.3715(2) 0.30278(13) 0.21605(11) 0.0369(3) Uani d . 1
H H2 0.4733 0.2376 0.2324 0.044 Uiso d R 1
N N1 0.0005(2) 0.13912(13) 0.43416(10) 0.0232(2) Uani d . 1
H H3 0.0527 0.2328 0.4280 0.028 Uiso calc R 1
H H4 -0.0979 0.1204 0.3684 0.028 Uiso calc R 1
C C1 0.1992(2) 0.03324(17) 0.43684(15) 0.0276(3) Uani d . 1
H H1A 0.3131 0.0603 0.5027 0.033 Uiso calc R 1
H H1B 0.2713 0.0409 0.3612 0.033 Uiso calc R 1
C C2 -0.1233(2) 0.12533(16) 0.54583(13) 0.0258(3) Uani d . 1
H H2A -0.2572 0.1900 0.5393 0.031 Uiso calc R 1
H H2B -0.0226 0.1564 0.6160 0.031 Uiso calc R 1

loop_
_atom_site_aniso_label
_atom_site_aniso_U_11
_atom_site_aniso_U_22
_atom_site_aniso_U_33
_atom_site_aniso_U_12
_atom_site_aniso_U_13
_atom_site_aniso_U_23
As1 0.02492(8) 0.01499(8) 0.01921(8) -0.00073(4) -0.00256(5) 0.00057(4)
O1 0.0350(5) 0.0189(4) 0.0342(5) -0.0005(4) -0.0069(4) 0.0071(4)
O2 0.0452(6) 0.0322(6) 0.0266(5) -0.0180(5) 0.0054(5) -0.0009(4)
O3 0.0270(5) 0.0352(6) 0.0343(6) 0.0026(4) -0.0070(4) -0.0072(4)
O4 0.0439(6) 0.0293(6) 0.0342(5) 0.0107(5) -0.0146(5) -0.0142(4)
N1 0.0260(5) 0.0193(5) 0.0242(5) -0.0031(4) 0.0009(4) 0.0030(4)
C1 0.0233(6) 0.0267(7) 0.0339(7) -0.0014(5) 0.0095(5) 0.0030(5)
C2 0.0284(6) 0.0217(6) 0.0279(6) 0.0011(5) 0.0065(5) -0.0026(5)

loop_
_atom_type_symbol
_atom_type_description
_atom_type_scat_dispersion_real
_atom_type_scat_dispersion_imag
_atom_type_scat_source
C C 0.0033 0.0016 'International Tables Vol C Tables 4.2.6.8 and 6.1.1.4'
H H 0.0000 0.0000 'International Tables Vol C Tables 4.2.6.8 and 6.1.1.4'
N N 0.0061 0.0033 'International Tables Vol C Tables 4.2.6.8 and 6.1.1.4'
O O 0.0106 0.0060 'International Tables Vol C Tables 4.2.6.8 and 6.1.1.4'
As As 0.0499 2.0058 'International Tables Vol C Tables 4.2.6.8 and 6.1.1.4'

loop_
_geom_angle_atom_site_label_1
_geom_angle_atom_site_label_2
_geom_angle_atom_site_label_3
_geom_angle_site_symmetry_1
_geom_angle_site_symmetry_3
_geom_angle
_geom_angle_publ_flag
O1 As1 O2 . . 115.12(6) yes
O1 As1 O3 . . 110.51(5) yes
O1 As1 O4 . . 106.14(6) yes
O2 As1 O3 . . 111.08(6) yes
O2 As1 O4 . . 110.53(6) yes
O3 As1 O4 . . 102.62(5) yes
As1 O3 H1 . . 115.2 ?
As1 O4 H2 . . 107.6 ?
C2 N1 C1 . . 111.19(11) ?
C2 N1 H3 . . 109.4 ?
C1 N1 H3 . . 109.4 ?
C2 N1 H4 . . 109.4 ?
C1 N1 H4 . . 109.4 ?
H3 N1 H4 . . 108.0 ?
N1 C1 C2 . 3_556 111.68(11) ?
N1 C1 H1A . . 109.3 ?
C2 C1 H1A 3_556 . 109.3 ?
N1 C1 H1B . . 109.3 ?
C2 C1 H1B 3_556 . 109.3 ?
H1A C1 H1B . . 107.9 ?
N1 C2 C1 . 3_556 110.64(11) ?
N1 C2 H2A . . 109.5 ?
C1 C2 H2A 3_556 . 109.5 ?
N1 C2 H2B . . 109.5 ?
C1 C2 H2B 3_556 . 109.5 ?
H2A C2 H2B . . 108.1 ?

loop_
_geom_bond_atom_site_label_1
_geom_bond_atom_site_label_2
_geom_bond_site_symmetry_2
_geom_bond_distance
_geom_bond_publ_flag
As1 O1 . 1.6633(11) y
As1 O2 . 1.6577(11) y
As1 O3 . 1.7214(11) y
As1 O4 . 1.7095(11) y
O3 H1 . 0.829 ?
O4 H2 . 0.842 ?
N1 C2 . 1.4877(17) ?
N1 C1 . 1.4966(18) ?
N1 H3 . 0.900 ?
N1 H4 . 0.900 ?
C1 C2 3_556 1.511(2) ?
C1 H1A . 0.970 ?
C1 H1B . 0.970 ?
C2 C1 3_556 1.511(2) ?
C2 H2A . 0.970 ?
C2 H2B . 0.970 ?

loop_
_geom_hbond_atom_site_label_D
_geom_hbond_atom_site_label_H
_geom_hbond_atom_site_label_A
_geom_hbond_site_symmetry_A
_geom_hbond_distance_DH
_geom_hbond_distance_HA
_geom_hbond_distance_DA
_geom_hbond_angle_DHA
O3 H1 O2 3_666 0.83 1.82 2.6211(16) 161
O4 H2 O1 4_656 0.84 1.72 2.5533(16) 170
N1 H3 O2 . 0.90 1.86 2.7163(16) 158
N1 H4 O1 4_556 0.90 1.87 2.7617(16) 173
